data_7234683
loop_
_publ_author_name
'Vanga Mukundam'
'Kunchala Dhanunjayarao'
'Ramesh Mamidala'
'Krishnan Venkatasubbaiah'

_publ_section_title
;
 Synthesis, characterization and aggregation induced enhanced emission
 properties of tetraaryl pyrazole decorated cyclophosphazenes
;
_journal_name_full 'Journal of Materials Chemistry C'
_journal_page_first 3523
_journal_page_last 3530
_journal_paper_doi 10.1039/C6TC00909C
_journal_volume 4
_journal_year 2016
_chemical_formula_moiety 'C164 H124 N14 O17 P6'
_chemical_formula_sum 'C164 H124 N14 O17 P6'
_chemical_formula_weight 2748.59
_space_group_IT_number 2
_space_group_name_Hall '-P 1'
_space_group_name_H-M_alt 'P -1'
_symmetry_cell_setting triclinic
_symmetry_space_group_name_H-M 'P -1'
_atom_sites_solution_hydrogens geom
_atom_sites_solution_primary direct
_atom_sites_solution_secondary difmap
_cell_angle_alpha 64.2940(10)
_cell_angle_beta 89.5010(10)
_cell_angle_gamma 80.5230(10)
_cell_formula_units_Z 1
_cell_length_a 12.6054(3)
_cell_length_b 17.2285(4)
_cell_length_c 18.9581(5)
_cell_measurement_reflns_used 7058
_cell_measurement_temperature 296(2)
_cell_measurement_theta_max 22.40
_cell_measurement_theta_min 2.29
_cell_volume 3649.95(16)
_computing_cell_refinement 'SAINT (Bruker, 2007)'
_computing_data_collection 'SMART (Bruker, 2007)'
_computing_data_reduction 'SAINT (Bruker, 2007)'
_computing_structure_refinement 'SHELXL-97 (Sheldrick, 1997)'
_computing_structure_solution 'SHELXS-97 (Sheldrick, 1990)'
_diffrn_ambient_temperature 296(2)
_diffrn_measured_fraction_theta_full 0.996
_diffrn_measured_fraction_theta_max 0.996
_diffrn_measurement_device_type 'Bruker APEX-II CCD'
_diffrn_measurement_method '\f and \w scans'
_diffrn_radiation_monochromator graphite
_diffrn_radiation_source 'fine-focus sealed tube'
_diffrn_radiation_type MoK\a
_diffrn_radiation_wavelength 0.71073
_diffrn_reflns_av_R_equivalents 0.0471
_diffrn_reflns_av_sigmaI/netI 0.0516
_diffrn_reflns_limit_h_max 13
_diffrn_reflns_limit_h_min -15
_diffrn_reflns_limit_k_max 21
_diffrn_reflns_limit_k_min -21
_diffrn_reflns_limit_l_max 23
_diffrn_reflns_limit_l_min -23
_diffrn_reflns_number 46528
_diffrn_reflns_theta_full 26.05
_diffrn_reflns_theta_max 26.05
_diffrn_reflns_theta_min 1.64
_exptl_absorpt_coefficient_mu 0.144
_exptl_absorpt_correction_T_max 0.7453
_exptl_absorpt_correction_T_min 0.6720
_exptl_absorpt_correction_type multi-scan
_exptl_absorpt_process_details '(SADABS; Blessing, 1995)'
_exptl_crystal_colour colorless
_exptl_crystal_density_diffrn 1.250
_exptl_crystal_density_method 'not measured'
_exptl_crystal_description plate
_exptl_crystal_F_000 1432
_exptl_crystal_size_max 0.28
_exptl_crystal_size_mid 0.25
_exptl_crystal_size_min 0.20
_refine_diff_density_max 1.359
_refine_diff_density_min -0.357
_refine_diff_density_rms 0.095
_refine_ls_extinction_method none
_refine_ls_goodness_of_fit_ref 1.045
_refine_ls_hydrogen_treatment mixed
_refine_ls_matrix_type full
_refine_ls_number_parameters 909
_refine_ls_number_reflns 14371
_refine_ls_number_restraints 0
_refine_ls_restrained_S_all 1.045
_refine_ls_R_factor_all 0.1145
_refine_ls_R_factor_gt 0.0705
_refine_ls_shift/su_max 0.001
_refine_ls_shift/su_mean 0.000
_refine_ls_structure_factor_coef Fsqd
_refine_ls_weighting_details 'calc w=1/[\s^2^(Fo^2^)+(0.1653P)^2^+0.0832P] where P=(Fo^2^+2Fc^2^)/3'
_refine_ls_weighting_scheme calc
_refine_ls_wR_factor_gt 0.2206
_refine_ls_wR_factor_ref 0.2620
_reflns_number_gt 8647
_reflns_number_total 14371
_reflns_threshold_expression >2sigma(I)
_cod_data_source_file J-Mater-Chem-C-2016-4-3523.cif
_cod_data_source_block compound5
_cod_depositor_comments
;
The following automatic conversions were performed:

data item '_symmetry_cell_setting' value 'Triclinic' was changed to
'triclinic' in accordance with the built-in table derived from the
CIF Core dictionary named 'cif_core.dic' version 2.4.5 last updated
on 2014-11-21.

Automatic conversion script
Id: cif_fix_values 6909 2019-04-08 15:41:33Z antanas 
;
_cod_original_cell_volume 3649.95(15)
_cod_original_sg_symbol_H-M P-1
_cod_database_code 7234683

loop_
_symmetry_equiv_pos_as_xyz
'x, y, z'
'-x, -y, -z'

loop_
_atom_site_label
_atom_site_type_symbol
_atom_site_fract_x
_atom_site_fract_y
_atom_site_fract_z
_atom_site_U_iso_or_equiv
_atom_site_adp_type
_atom_site_occupancy
_atom_site_symmetry_multiplicity
_atom_site_calc_flag
_atom_site_refinement_flags
_atom_site_disorder_assembly
_atom_site_disorder_group
P2 P 0.04486(7) 0.92852(6) 0.77412(5) 0.0446(2) Uani 1 1 d . . .
P3 P 0.17685(7) 1.01719(6) 0.81524(5) 0.0439(2) Uani 1 1 d . . .
P1 P 0.19145(7) 1.01251(6) 0.67244(5) 0.0447(2) Uani 1 1 d . . .
N3 N 0.0854(2) 0.96123(18) 0.83322(16) 0.0475(7) Uani 1 1 d . . .
N1 N 0.2285(2) 1.04287(19) 0.73373(16) 0.0497(7) Uani 1 1 d . . .
N2 N 0.1035(2) 0.95314(18) 0.69509(17) 0.0470(7) Uani 1 1 d . . .
O6 O 0.26600(18) 0.96578(15) 0.88592(14) 0.0511(6) Uani 1 1 d . . .
O4 O -0.08178(17) 0.95667(15) 0.75822(15) 0.0523(6) Uani 1 1 d . . .
O3 O 0.04595(17) 0.82650(14) 0.81626(15) 0.0522(6) Uani 1 1 d . . .
C32 C 0.5244(4) 0.7843(3) 0.7673(3) 0.0726(11) Uani 1 1 d . . .
H32 H 0.4533 0.7880 0.7516 0.087 Uiso 1 1 calc R . .
O2 O 0.29862(18) 0.96715(16) 0.65137(13) 0.0533(6) Uani 1 1 d . . .
O1 O 0.14807(18) 1.09290(16) 0.59101(14) 0.0539(6) Uani 1 1 d . . .
O5 O 0.13994(18) 1.10617(14) 0.82158(13) 0.0508(6) Uani 1 1 d . . .
C24 C 0.3520(3) 1.0076(2) 0.8882(2) 0.0519(8) Uani 1 1 d . . .
C67 C -0.6620(4) 1.6157(3) 0.5969(3) 0.0808(14) Uani 1 1 d . . .
H67 H -0.7247 1.6562 0.5893 0.097 Uiso 1 1 calc R . .
C66 C -0.6585(3) 1.5560(3) 0.5672(3) 0.0731(12) Uani 1 1 d . . .
H66 H -0.7187 1.5563 0.5390 0.088 Uiso 1 1 calc R . .
C65 C -0.5659(3) 1.4950(3) 0.5788(2) 0.0602(10) Uani 1 1 d . . .
H65 H -0.5639 1.4540 0.5591 0.072 Uiso 1 1 calc R . .
C64 C -0.4771(3) 1.4956(2) 0.6199(2) 0.0506(8) Uani 1 1 d . . .
N5 N -0.3798(2) 1.43308(18) 0.63277(19) 0.0512(7) Uani 1 1 d . . .
C78 C -0.3684(3) 1.3463(2) 0.6520(2) 0.0479(8) Uani 1 1 d . . .
C77 C -0.2598(3) 1.3146(2) 0.6585(2) 0.0469(8) Uani 1 1 d . . .
C55 C -0.2124(2) 1.2219(2) 0.6823(2) 0.0458(8) Uani 1 1 d . . .
C56 C -0.1543(3) 1.1938(2) 0.6323(2) 0.0557(9) Uani 1 1 d . . .
H56 H -0.1441 1.2344 0.5820 0.067 Uiso 1 1 calc R . .
C57 C -0.1112(3) 1.1055(2) 0.6568(2) 0.0568(9) Uani 1 1 d . . .
H57 H -0.0737 1.0870 0.6227 0.068 Uiso 1 1 calc R . .
C52 C -0.1247(2) 1.0466(2) 0.7314(2) 0.0460(8) Uani 1 1 d . . .
C25 C 0.1448(3) 0.7705(2) 0.8237(2) 0.0475(8) Uani 1 1 d . . .
C30 C 0.1529(3) 0.7220(2) 0.7824(2) 0.0555(9) Uani 1 1 d . . .
H30 H 0.0942 0.7260 0.7508 0.067 Uiso 1 1 calc R . .
C29 C 0.2486(3) 0.6667(2) 0.7876(2) 0.0568(9) Uani 1 1 d . . .
H29 H 0.2540 0.6337 0.7594 0.068 Uiso 1 1 calc R . .
C28 C 0.3367(3) 0.6601(2) 0.8346(2) 0.0539(9) Uani 1 1 d . . .
C50 C 0.4404(3) 0.6021(3) 0.8401(2) 0.0579(9) Uani 1 1 d . . .
C49 C 0.4501(3) 0.5139(3) 0.8584(2) 0.0580(9) Uani 1 1 d . . .
N7 N 0.5571(3) 0.4846(2) 0.8575(2) 0.0639(9) Uani 1 1 d . . .
C37 C 0.6118(3) 0.3971(3) 0.8761(2) 0.0634(10) Uani 1 1 d . . .
C42 C 0.5775(4) 0.3244(3) 0.9319(3) 0.0718(11) Uani 1 1 d . . .
H42 H 0.5150 0.3308 0.9567 0.086 Uiso 1 1 calc R . .
C41 C 0.6361(4) 0.2423(3) 0.9510(3) 0.0789(13) Uani 1 1 d . . .
H41 H 0.6132 0.1933 0.9891 0.095 Uiso 1 1 calc R . .
C40 C 0.7260(4) 0.2325(3) 0.9149(3) 0.0865(15) Uani 1 1 d . . .
H40 H 0.7652 0.1767 0.9285 0.104 Uiso 1 1 calc R . .
C68 C -0.5733(4) 1.6160(3) 0.6378(3) 0.0756(12) Uani 1 1 d . . .
H68 H -0.5754 1.6572 0.6575 0.091 Uiso 1 1 calc R . .
C69 C -0.4802(3) 1.5552(2) 0.6500(2) 0.0598(10) Uani 1 1 d . . .
H69 H -0.4203 1.5548 0.6785 0.072 Uiso 1 1 calc R . .
N4 N -0.2828(2) 1.45957(19) 0.62724(19) 0.0551(8) Uani 1 1 d . . .
C76 C -0.2100(3) 1.3879(2) 0.6426(2) 0.0510(8) Uani 1 1 d . . .
C54 C -0.2274(3) 1.1590(2) 0.7567(2) 0.0560(9) Uani 1 1 d . . .
H54 H -0.2683 1.1761 0.7902 0.067 Uiso 1 1 calc R . .
C53 C -0.1830(3) 1.0716(2) 0.7818(2) 0.0561(9) Uani 1 1 d . . .
H53 H -0.1926 1.0305 0.8320 0.067 Uiso 1 1 calc R . .
C27 C 0.3239(3) 0.7093(3) 0.8771(2) 0.0631(10) Uani 1 1 d . . .
H27 H 0.3815 0.7052 0.9096 0.076 Uiso 1 1 calc R . .
C26 C 0.2288(3) 0.7635(3) 0.8723(2) 0.0585(9) Uani 1 1 d . . .
H26 H 0.2216 0.7952 0.9018 0.070 Uiso 1 1 calc R . .
C51 C 0.5467(3) 0.6194(3) 0.8299(2) 0.0584(9) Uani 1 1 d . . .
N6 N 0.6157(3) 0.5486(2) 0.8403(2) 0.0681(9) Uani 1 1 d . . .
C43 C 0.3652(3) 0.4606(3) 0.8725(2) 0.0610(10) Uani 1 1 d . . .
C44 C 0.3142(4) 0.4325(4) 0.9420(3) 0.0933(15) Uani 1 1 d . . .
H44 H 0.3334 0.4472 0.9814 0.112 Uiso 1 1 calc R . .
C45 C 0.2342(5) 0.3825(5) 0.9528(4) 0.118(2) Uani 1 1 d . . .
H45 H 0.2016 0.3626 1.0001 0.141 Uiso 1 1 calc R . .
C46 C 0.2030(5) 0.3621(4) 0.8960(4) 0.1084(19) Uani 1 1 d . . .
H46 H 0.1488 0.3290 0.9042 0.130 Uiso 1 1 calc R . .
C47 C 0.2500(5) 0.3897(4) 0.8278(4) 0.1068(18) Uani 1 1 d . . .
H47 H 0.2279 0.3757 0.7887 0.128 Uiso 1 1 calc R . .
C48 C 0.3318(4) 0.4391(3) 0.8145(3) 0.0817(13) Uani 1 1 d . . .
H48 H 0.3638 0.4577 0.7670 0.098 Uiso 1 1 calc R . .
C38 C 0.7043(4) 0.3874(3) 0.8381(3) 0.0808(13) Uani 1 1 d . . .
H38 H 0.7279 0.4360 0.8000 0.097 Uiso 1 1 calc R . .
C39 C 0.7604(4) 0.3037(4) 0.8584(3) 0.0900(15) Uani 1 1 d . . .
H39 H 0.8221 0.2958 0.8333 0.108 Uiso 1 1 calc R . .
C31 C 0.5874(3) 0.7025(3) 0.8088(2) 0.0638(10) Uani 1 1 d . . .
C33 C 0.5635(4) 0.8598(3) 0.7485(3) 0.0825(13) Uani 1 1 d . . .
H33 H 0.5193 0.9139 0.7210 0.099 Uiso 1 1 calc R . .
C34 C 0.6692(5) 0.8549(4) 0.7709(3) 0.0968(16) Uani 1 1 d . . .
H34 H 0.6963 0.9059 0.7587 0.116 Uiso 1 1 calc R . .
C35 C 0.7337(5) 0.7756(4) 0.8108(4) 0.1048(18) Uani 1 1 d . . .
H35 H 0.8049 0.7726 0.8257 0.126 Uiso 1 1 calc R . .
C36 C 0.6938(4) 0.6994(4) 0.8292(3) 0.0926(15) Uani 1 1 d . . .
H36 H 0.7390 0.6455 0.8555 0.111 Uiso 1 1 calc R . .
C12 C 0.3030(3) 0.9569(3) 0.5816(2) 0.0530(9) Uani 1 1 d . . .
C11 C 0.3126(3) 0.8740(3) 0.5871(3) 0.0715(11) Uani 1 1 d . . .
H11 H 0.3110 0.8266 0.6355 0.086 Uiso 1 1 calc R . .
C10 C 0.3247(4) 0.8618(4) 0.5196(3) 0.0921(15) Uani 1 1 d . . .
H10 H 0.3319 0.8057 0.5229 0.111 Uiso 1 1 calc R . .
C9 C 0.3261(5) 0.9299(4) 0.4498(4) 0.1056(18) Uani 1 1 d . . .
H9 H 0.3337 0.9207 0.4051 0.127 Uiso 1 1 calc R . .
C8 C 0.3164(4) 1.0136(4) 0.4435(3) 0.0903(15) Uani 1 1 d . . .
H8 H 0.3180 1.0602 0.3945 0.108 Uiso 1 1 calc R . .
C7 C 0.3040(3) 1.0295(3) 0.5104(2) 0.0633(10) Uani 1 1 d . . .
C6 C 0.2912(3) 1.1191(3) 0.5043(2) 0.0689(11) Uani 1 1 d . . .
C1 C 0.2160(3) 1.1487(3) 0.5443(2) 0.0618(10) Uani 1 1 d . . .
C2 C 0.1979(4) 1.2332(3) 0.5356(3) 0.0847(14) Uani 1 1 d . . .
H2 H 0.1451 1.2513 0.5625 0.102 Uiso 1 1 calc R . .
C5 C 0.3507(5) 1.1787(4) 0.4530(3) 0.1093(19) Uani 1 1 d . . .
H5 H 0.4014 1.1622 0.4239 0.131 Uiso 1 1 calc R . .
C13 C 0.1342(3) 1.1113(2) 0.8935(2) 0.0505(8) Uani 1 1 d . . .
C14 C 0.0342(3) 1.1343(3) 0.9149(3) 0.0680(11) Uani 1 1 d . . .
H14 H -0.0273 1.1403 0.8849 0.082 Uiso 1 1 calc R . .
C15 C 0.0249(4) 1.1487(3) 0.9812(3) 0.0832(14) Uani 1 1 d . . .
H15 H -0.0428 1.1638 0.9964 0.100 Uiso 1 1 calc R . .
C16 C 0.1167(4) 1.1406(3) 1.0244(3) 0.0813(13) Uani 1 1 d . . .
H16 H 0.1113 1.1518 1.0681 0.098 Uiso 1 1 calc R . .
C17 C 0.2171(4) 1.1157(3) 1.0029(2) 0.0679(11) Uani 1 1 d . . .
H17 H 0.2785 1.1096 1.0331 0.081 Uiso 1 1 calc R . .
C18 C 0.2282(3) 1.0997(2) 0.9372(2) 0.0502(8) Uani 1 1 d . . .
C19 C 0.3345(3) 1.0720(2) 0.9155(2) 0.0533(9) Uani 1 1 d . . .
C20 C 0.4263(3) 1.1075(3) 0.9203(2) 0.0689(11) Uani 1 1 d . . .
H20 H 0.4200 1.1492 0.9395 0.083 Uiso 1 1 calc R . .
C21 C 0.5239(3) 1.0822(4) 0.8974(3) 0.0804(14) Uani 1 1 d . . .
H21 H 0.5826 1.1071 0.9009 0.096 Uiso 1 1 calc R . .
C22 C 0.5353(3) 1.0199(4) 0.8692(3) 0.0809(14) Uani 1 1 d . . .
H22 H 0.6017 1.0032 0.8534 0.097 Uiso 1 1 calc R . .
C23 C 0.4498(3) 0.9825(3) 0.8645(2) 0.0682(11) Uani 1 1 d . . .
H23 H 0.4576 0.9406 0.8454 0.082 Uiso 1 1 calc R . .
C58 C -0.4582(3) 1.2975(2) 0.6658(2) 0.0524(9) Uani 1 1 d . . .
C59 C -0.4659(3) 1.2477(3) 0.6259(3) 0.0783(13) Uani 1 1 d . . .
H59 H -0.4170 1.2465 0.5892 0.094 Uiso 1 1 calc R . .
C60 C -0.5491(4) 1.1991(4) 0.6421(4) 0.1033(19) Uani 1 1 d . . .
H60 H -0.5551 1.1648 0.6160 0.124 Uiso 1 1 calc R . .
C61 C -0.6221(4) 1.2011(3) 0.6959(4) 0.0944(17) Uani 1 1 d . . .
H61 H -0.6776 1.1689 0.7061 0.113 Uiso 1 1 calc R . .
C62 C -0.6121(3) 1.2489(3) 0.7323(3) 0.0833(15) Uani 1 1 d . . .
H62 H -0.6623 1.2506 0.7681 0.100 Uiso 1 1 calc R . .
C63 C -0.5316(3) 1.2966(3) 0.7206(2) 0.0601(10) Uani 1 1 d . . .
H63 H -0.5262 1.3282 0.7492 0.072 Uiso 1 1 calc R . .
C70 C -0.0935(3) 1.3922(2) 0.6431(2) 0.0539(9) Uani 1 1 d . . .
C71 C -0.0595(4) 1.4692(3) 0.6011(4) 0.109(2) Uani 1 1 d . . .
H71 H -0.1099 1.5198 0.5736 0.131 Uiso 1 1 calc R . .
C72 C 0.0509(4) 1.4735(4) 0.5988(4) 0.119(2) Uani 1 1 d . . .
H72 H 0.0729 1.5264 0.5683 0.143 Uiso 1 1 calc R . .
C73 C 0.1248(3) 1.4018(3) 0.6402(3) 0.0816(13) Uani 1 1 d . . .
H73 H 0.1978 1.4049 0.6390 0.098 Uiso 1 1 calc R . .
C74 C 0.0920(3) 1.3250(3) 0.6835(3) 0.0766(13) Uani 1 1 d . . .
H74 H 0.1425 1.2751 0.7129 0.092 Uiso 1 1 calc R . .
C75 C -0.0165(3) 1.3206(3) 0.6842(3) 0.0680(11) Uani 1 1 d . . .
H75 H -0.0375 1.2670 0.7136 0.082 Uiso 1 1 calc R . .
C3 C 0.2590(6) 1.2900(4) 0.4867(5) 0.123(2) Uani 1 1 d . . .
H3 H 0.2498 1.3471 0.4813 0.148 Uiso 1 1 calc R . .
C4 C 0.3326(6) 1.2634(5) 0.4464(5) 0.144(3) Uani 1 1 d . . .
H4 H 0.3729 1.3032 0.4127 0.173 Uiso 1 1 calc R . .
O7 O 0.9606(4) 0.7326(5) 0.6440(3) 0.1431(19) Uani 1 1 d . . .
O8 O 1.0756(4) 0.7432(4) 0.5565(3) 0.167(2) Uani 1 1 d . . .
C81 C 1.0194(6) 0.7767(7) 0.5873(5) 0.117(2) Uani 1 1 d . . .
C82 C 1.0030(6) 0.8706(6) 0.5706(5) 0.153(3) Uani 1 1 d . . .
H82A H 1.0479 0.8777 0.6072 0.230 Uiso 1 1 calc R . .
H82B H 0.9288 0.8903 0.5755 0.230 Uiso 1 1 calc R . .
H82C H 1.0218 0.9044 0.5182 0.230 Uiso 1 1 calc R . .
C80 C 0.9788(10) 0.6373(8) 0.6626(7) 0.201(5) Uani 1 1 d . . .
H80A H 0.9582 0.6283 0.6179 0.241 Uiso 1 1 calc R . .
H80B H 1.0531 0.6095 0.6805 0.241 Uiso 1 1 calc R . .
C79 C 0.9081(13) 0.6070(12) 0.7240(8) 0.316(10) Uani 1 1 d . . .
H79A H 0.9367 0.5476 0.7600 0.474 Uiso 1 1 calc R . .
H79B H 0.8384 0.6098 0.7021 0.474 Uiso 1 1 calc R . .
H79C H 0.9016 0.6432 0.7511 0.474 Uiso 1 1 calc R . .
O9 O 0.0000 0.5000 0.0000 0.68(3) Uani 1 2 d S . .

loop_
_atom_site_aniso_label
_atom_site_aniso_U_11
_atom_site_aniso_U_22
_atom_site_aniso_U_33
_atom_site_aniso_U_23
_atom_site_aniso_U_13
_atom_site_aniso_U_12
P2 0.0356(5) 0.0379(5) 0.0632(6) -0.0247(4) 0.0080(4) -0.0071(4)
P3 0.0421(5) 0.0394(5) 0.0512(5) -0.0207(4) 0.0025(4) -0.0070(4)
P1 0.0386(5) 0.0455(5) 0.0501(5) -0.0212(4) 0.0052(4) -0.0072(4)
N3 0.0446(16) 0.0466(17) 0.0552(17) -0.0255(14) 0.0115(13) -0.0099(13)
N1 0.0459(16) 0.0534(18) 0.0536(17) -0.0240(14) 0.0082(13) -0.0176(14)
N2 0.0415(15) 0.0465(17) 0.0606(17) -0.0297(14) 0.0046(13) -0.0097(12)
O6 0.0488(14) 0.0402(13) 0.0594(14) -0.0189(11) -0.0029(11) -0.0030(11)
O4 0.0357(12) 0.0385(13) 0.0835(17) -0.0282(12) 0.0053(11) -0.0044(10)
O3 0.0401(13) 0.0368(13) 0.0783(17) -0.0253(12) 0.0079(11) -0.0029(10)
C32 0.074(3) 0.071(3) 0.072(3) -0.031(2) 0.011(2) -0.012(2)
O2 0.0436(13) 0.0609(16) 0.0515(14) -0.0232(12) 0.0072(10) -0.0037(11)
O1 0.0500(14) 0.0506(15) 0.0539(14) -0.0178(12) 0.0012(11) -0.0044(11)
O5 0.0575(14) 0.0403(13) 0.0530(14) -0.0215(11) -0.0061(11) -0.0009(11)
C24 0.0445(19) 0.053(2) 0.053(2) -0.0206(17) -0.0020(15) -0.0025(16)
C67 0.054(3) 0.057(3) 0.099(3) -0.011(2) 0.019(2) 0.010(2)
C66 0.046(2) 0.063(3) 0.079(3) -0.004(2) 0.0038(19) -0.002(2)
C65 0.047(2) 0.052(2) 0.067(2) -0.0145(19) 0.0035(18) -0.0046(17)
C64 0.0375(18) 0.0386(19) 0.065(2) -0.0144(17) 0.0092(15) -0.0030(14)
N5 0.0345(15) 0.0370(16) 0.080(2) -0.0247(15) 0.0093(13) -0.0052(12)
C78 0.0387(18) 0.0381(18) 0.064(2) -0.0197(16) 0.0075(15) -0.0064(14)
C77 0.0362(17) 0.0395(18) 0.063(2) -0.0219(16) 0.0050(15) -0.0033(14)
C55 0.0312(16) 0.0404(18) 0.065(2) -0.0233(17) 0.0046(14) -0.0045(14)
C56 0.053(2) 0.049(2) 0.058(2) -0.0189(18) 0.0085(17) -0.0027(17)
C57 0.057(2) 0.050(2) 0.063(2) -0.0285(19) 0.0091(17) 0.0019(17)
C52 0.0329(17) 0.0367(18) 0.069(2) -0.0238(17) 0.0053(15) -0.0047(14)
C25 0.0451(19) 0.0344(17) 0.062(2) -0.0214(16) 0.0087(16) -0.0038(14)
C30 0.054(2) 0.049(2) 0.066(2) -0.0295(18) -0.0054(17) -0.0022(17)
C29 0.063(2) 0.047(2) 0.063(2) -0.0309(18) -0.0050(18) 0.0035(18)
C28 0.055(2) 0.047(2) 0.060(2) -0.0266(18) 0.0038(17) 0.0008(17)
C50 0.059(2) 0.055(2) 0.059(2) -0.0307(19) -0.0025(17) 0.0077(18)
C49 0.054(2) 0.054(2) 0.066(2) -0.0313(19) -0.0047(17) 0.0079(18)
N7 0.0514(19) 0.055(2) 0.081(2) -0.0326(17) -0.0016(16) 0.0115(16)
C37 0.060(2) 0.060(3) 0.071(3) -0.037(2) -0.0105(19) 0.0152(19)
C42 0.078(3) 0.061(3) 0.068(3) -0.027(2) -0.005(2) 0.008(2)
C41 0.091(3) 0.059(3) 0.079(3) -0.032(2) -0.018(3) 0.012(2)
C40 0.084(3) 0.070(3) 0.108(4) -0.055(3) -0.029(3) 0.027(3)
C68 0.072(3) 0.049(2) 0.093(3) -0.025(2) 0.020(2) 0.002(2)
C69 0.052(2) 0.042(2) 0.077(3) -0.0211(19) 0.0083(18) -0.0025(17)
N4 0.0377(15) 0.0409(17) 0.082(2) -0.0236(15) 0.0083(14) -0.0057(13)
C76 0.0385(18) 0.043(2) 0.066(2) -0.0194(17) 0.0040(16) -0.0062(15)
C54 0.051(2) 0.047(2) 0.068(2) -0.0262(18) 0.0167(17) -0.0017(17)
C53 0.050(2) 0.043(2) 0.067(2) -0.0177(18) 0.0139(17) -0.0033(16)
C27 0.060(2) 0.065(3) 0.073(3) -0.045(2) -0.0095(19) 0.0068(19)
C26 0.052(2) 0.059(2) 0.074(2) -0.041(2) -0.0013(18) 0.0003(18)
C51 0.051(2) 0.053(2) 0.069(2) -0.0300(19) -0.0062(18) 0.0043(18)
N6 0.0503(19) 0.066(2) 0.089(2) -0.041(2) -0.0033(17) 0.0043(17)
C43 0.063(2) 0.049(2) 0.065(2) -0.0246(19) 0.0039(19) 0.0047(18)
C44 0.091(4) 0.117(5) 0.087(3) -0.057(3) 0.019(3) -0.023(3)
C45 0.113(5) 0.132(6) 0.110(5) -0.045(4) 0.044(4) -0.052(4)
C46 0.105(4) 0.093(4) 0.128(5) -0.041(4) 0.014(4) -0.041(4)
C47 0.119(5) 0.100(4) 0.121(5) -0.057(4) 0.007(4) -0.043(4)
C48 0.092(3) 0.077(3) 0.081(3) -0.037(3) 0.006(3) -0.020(3)
C38 0.071(3) 0.071(3) 0.091(3) -0.037(3) 0.001(2) 0.016(2)
C39 0.073(3) 0.080(4) 0.115(4) -0.053(3) 0.003(3) 0.020(3)
C31 0.060(2) 0.064(3) 0.069(3) -0.035(2) -0.0009(19) -0.001(2)
C33 0.097(4) 0.068(3) 0.080(3) -0.028(2) 0.020(3) -0.019(3)
C34 0.121(5) 0.093(4) 0.086(4) -0.040(3) 0.016(3) -0.042(4)
C35 0.091(4) 0.104(5) 0.117(5) -0.042(4) -0.014(3) -0.029(4)
C36 0.075(3) 0.084(4) 0.116(4) -0.041(3) -0.018(3) -0.014(3)
C12 0.046(2) 0.059(2) 0.055(2) -0.0264(18) 0.0123(16) -0.0099(17)
C11 0.072(3) 0.058(3) 0.081(3) -0.030(2) 0.009(2) -0.002(2)
C10 0.114(4) 0.079(4) 0.093(4) -0.052(3) 0.016(3) -0.005(3)
C9 0.126(5) 0.113(5) 0.093(4) -0.067(4) 0.014(3) 0.003(4)
C8 0.106(4) 0.100(4) 0.058(3) -0.032(3) 0.025(2) -0.013(3)
C7 0.064(2) 0.061(3) 0.062(2) -0.024(2) 0.0174(19) -0.013(2)
C6 0.071(3) 0.059(3) 0.064(2) -0.013(2) 0.012(2) -0.019(2)
C1 0.062(2) 0.047(2) 0.066(2) -0.0144(18) 0.0016(19) -0.0144(19)
C2 0.081(3) 0.052(3) 0.112(4) -0.030(3) -0.012(3) -0.005(2)
C5 0.115(4) 0.080(4) 0.101(4) -0.003(3) 0.038(3) -0.039(3)
C13 0.058(2) 0.0399(19) 0.053(2) -0.0214(16) 0.0029(16) -0.0032(16)
C14 0.057(2) 0.068(3) 0.075(3) -0.033(2) 0.002(2) 0.002(2)
C15 0.074(3) 0.093(4) 0.075(3) -0.037(3) 0.018(2) 0.006(3)
C16 0.101(4) 0.080(3) 0.056(2) -0.032(2) 0.012(2) 0.006(3)
C17 0.078(3) 0.067(3) 0.057(2) -0.028(2) -0.005(2) -0.004(2)
C18 0.056(2) 0.045(2) 0.0478(19) -0.0204(16) 0.0048(16) -0.0064(16)
C19 0.055(2) 0.056(2) 0.048(2) -0.0211(17) -0.0010(16) -0.0128(17)
C20 0.063(3) 0.084(3) 0.067(3) -0.035(2) -0.005(2) -0.023(2)
C21 0.053(3) 0.112(4) 0.072(3) -0.031(3) -0.003(2) -0.029(3)
C22 0.041(2) 0.120(4) 0.074(3) -0.039(3) 0.0000(19) -0.005(2)
C23 0.051(2) 0.084(3) 0.066(3) -0.035(2) -0.0009(19) 0.004(2)
C58 0.0367(18) 0.0391(19) 0.078(2) -0.0229(18) -0.0021(16) -0.0042(15)
C59 0.057(2) 0.076(3) 0.117(4) -0.055(3) 0.000(2) -0.013(2)
C60 0.080(4) 0.080(4) 0.169(6) -0.069(4) -0.027(4) -0.018(3)
C61 0.056(3) 0.066(3) 0.146(5) -0.026(3) -0.005(3) -0.025(2)
C62 0.047(2) 0.066(3) 0.095(3) 0.003(3) 0.002(2) -0.010(2)
C63 0.043(2) 0.052(2) 0.073(3) -0.0158(19) 0.0061(18) -0.0094(17)
C70 0.0368(18) 0.049(2) 0.076(2) -0.0265(19) 0.0087(16) -0.0103(16)
C71 0.048(3) 0.056(3) 0.184(6) -0.015(3) 0.001(3) -0.009(2)
C72 0.062(3) 0.079(4) 0.183(6) -0.018(4) 0.004(3) -0.038(3)
C73 0.044(2) 0.086(3) 0.108(4) -0.035(3) -0.001(2) -0.014(2)
C74 0.038(2) 0.071(3) 0.111(4) -0.032(3) 0.000(2) -0.007(2)
C75 0.043(2) 0.057(2) 0.092(3) -0.020(2) -0.0001(19) -0.0124(18)
C3 0.109(5) 0.048(3) 0.182(7) -0.021(4) -0.010(5) -0.021(3)
C4 0.120(6) 0.082(5) 0.175(7) 0.006(4) 0.010(5) -0.052(4)
O7 0.130(4) 0.222(7) 0.115(4) -0.103(4) 0.001(3) -0.046(4)
O8 0.135(4) 0.207(6) 0.157(5) -0.098(5) 0.011(3) 0.028(4)
C81 0.081(4) 0.189(8) 0.100(5) -0.089(6) -0.015(4) -0.002(5)
C82 0.143(6) 0.184(9) 0.150(7) -0.095(7) -0.051(5) -0.007(6)
C80 0.284(14) 0.188(11) 0.178(10) -0.103(9) 0.031(9) -0.099(10)
C79 0.366(19) 0.45(3) 0.169(11) -0.123(14) 0.103(12) -0.224(19)
O9 0.78(4) 0.62(3) 0.208(12) -0.002(16) 0.213(18) 0.52(3)

loop_
_atom_type_symbol
_atom_type_description
_atom_type_scat_dispersion_real
_atom_type_scat_dispersion_imag
_atom_type_scat_source
C C 0.0033 0.0016 'International Tables Vol C Tables 4.2.6.8 and 6.1.1.4'
H H 0.0000 0.0000 'International Tables Vol C Tables 4.2.6.8 and 6.1.1.4'
N N 0.0061 0.0033 'International Tables Vol C Tables 4.2.6.8 and 6.1.1.4'
O O 0.0106 0.0060 'International Tables Vol C Tables 4.2.6.8 and 6.1.1.4'
P P 0.1023 0.0942 'International Tables Vol C Tables 4.2.6.8 and 6.1.1.4'

loop_
_geom_angle_atom_site_label_1
_geom_angle_atom_site_label_2
_geom_angle_atom_site_label_3
_geom_angle
_geom_angle_site_symmetry_1
_geom_angle_site_symmetry_3
N3 P2 O4 109.74(14) . .
N3 P2 O3 110.91(14) . .
O4 P2 O3 96.09(12) . .
N3 P2 N2 116.60(14) . .
O4 P2 N2 111.74(15) . .
O3 P2 N2 109.88(14) . .
N3 P3 N1 118.08(15) . .
N3 P3 O5 112.41(14) . .
N1 P3 O5 105.73(14) . .
N3 P3 O6 106.31(14) . .
N1 P3 O6 111.08(14) . .
O5 P3 O6 102.14(12) . .
N2 P1 N1 118.14(15) . .
N2 P1 O2 111.66(14) . .
N1 P1 O2 105.35(14) . .
N2 P1 O1 105.89(14) . .
N1 P1 O1 111.97(15) . .
O2 P1 O1 102.86(13) . .
P3 N3 P2 122.71(17) . .
P1 N1 P3 121.57(17) . .
P1 N2 P2 122.73(17) . .
C24 O6 P3 117.5(2) . .
C52 O4 P2 117.09(19) . .
C25 O3 P2 117.4(2) . .
C33 C32 C31 122.1(5) . .
C33 C32 H32 119.0 . .
C31 C32 H32 119.0 . .
C12 O2 P1 121.3(2) . .
C1 O1 P1 121.4(2) . .
C13 O5 P3 123.1(2) . .
C23 C24 C19 123.1(4) . .
C23 C24 O6 118.4(3) . .
C19 C24 O6 118.5(3) . .
C66 C67 C68 120.0(4) . .
C66 C67 H67 120.0 . .
C68 C67 H67 120.0 . .
C67 C66 C65 120.4(4) . .
C67 C66 H66 119.8 . .
C65 C66 H66 119.8 . .
C64 C65 C66 119.4(4) . .
C64 C65 H65 120.3 . .
C66 C65 H65 120.3 . .
C69 C64 C65 120.5(3) . .
C69 C64 N5 118.9(3) . .
C65 C64 N5 120.6(3) . .
C78 N5 N4 112.0(3) . .
C78 N5 C64 128.8(3) . .
N4 N5 C64 119.2(3) . .
N5 C78 C77 107.0(3) . .
N5 C78 C58 124.8(3) . .
C77 C78 C58 128.2(3) . .
C78 C77 C76 104.7(3) . .
C78 C77 C55 124.4(3) . .
C76 C77 C55 130.7(3) . .
C54 C55 C56 117.9(3) . .
C54 C55 C77 119.6(3) . .
C56 C55 C77 122.5(3) . .
C55 C56 C57 120.8(3) . .
C55 C56 H56 119.6 . .
C57 C56 H56 119.6 . .
C52 C57 C56 119.1(3) . .
C52 C57 H57 120.4 . .
C56 C57 H57 120.4 . .
C57 C52 C53 121.6(3) . .
C57 C52 O4 120.6(3) . .
C53 C52 O4 117.7(3) . .
C26 C25 C30 121.1(3) . .
C26 C25 O3 121.0(3) . .
C30 C25 O3 117.9(3) . .
C25 C30 C29 119.7(3) . .
C25 C30 H30 120.1 . .
C29 C30 H30 120.1 . .
C30 C29 C28 120.6(3) . .
C30 C29 H29 119.7 . .
C28 C29 H29 119.7 . .
C29 C28 C27 117.5(3) . .
C29 C28 C50 121.3(3) . .
C27 C28 C50 121.1(3) . .
C49 C50 C51 105.1(3) . .
C49 C50 C28 124.1(4) . .
C51 C50 C28 130.9(4) . .
N7 C49 C50 105.9(3) . .
N7 C49 C43 124.9(3) . .
C50 C49 C43 129.2(3) . .
N6 N7 C49 112.0(3) . .
N6 N7 C37 119.1(3) . .
C49 N7 C37 128.8(4) . .
C42 C37 C38 120.1(4) . .
C42 C37 N7 121.9(4) . .
C38 C37 N7 117.9(4) . .
C41 C42 C37 119.9(4) . .
C41 C42 H42 120.1 . .
C37 C42 H42 120.1 . .
C40 C41 C42 120.4(5) . .
C40 C41 H41 119.8 . .
C42 C41 H41 119.8 . .
C41 C40 C39 120.7(5) . .
C41 C40 H40 119.7 . .
C39 C40 H40 119.7 . .
C67 C68 C69 120.2(4) . .
C67 C68 H68 119.9 . .
C69 C68 H68 119.9 . .
C64 C69 C68 119.6(4) . .
C64 C69 H69 120.2 . .
C68 C69 H69 120.2 . .
C76 N4 N5 104.9(3) . .
N4 C76 C77 111.4(3) . .
N4 C76 C70 119.8(3) . .
C77 C76 C70 128.7(3) . .
C53 C54 C55 121.5(3) . .
C53 C54 H54 119.3 . .
C55 C54 H54 119.3 . .
C52 C53 C54 118.9(3) . .
C52 C53 H53 120.5 . .
C54 C53 H53 120.5 . .
C26 C27 C28 121.8(4) . .
C26 C27 H27 119.1 . .
C28 C27 H27 119.1 . .
C25 C26 C27 119.1(3) . .
C25 C26 H26 120.4 . .
C27 C26 H26 120.4 . .
N6 C51 C50 110.9(4) . .
N6 C51 C31 118.9(4) . .
C50 C51 C31 130.1(3) . .
C51 N6 N7 106.1(3) . .
C44 C43 C48 118.0(4) . .
C44 C43 C49 121.6(4) . .
C48 C43 C49 120.3(4) . .
C43 C44 C45 119.8(5) . .
C43 C44 H44 120.1 . .
C45 C44 H44 120.1 . .
C46 C45 C44 121.3(6) . .
C46 C45 H45 119.3 . .
C44 C45 H45 119.3 . .
C47 C46 C45 119.9(6) . .
C47 C46 H46 120.1 . .
C45 C46 H46 120.1 . .
C46 C47 C48 120.9(6) . .
C46 C47 H47 119.5 . .
C48 C47 H47 119.5 . .
C43 C48 C47 120.0(5) . .
C43 C48 H48 120.0 . .
C47 C48 H48 120.0 . .
C39 C38 C37 118.4(5) . .
C39 C38 H38 120.8 . .
C37 C38 H38 120.8 . .
C40 C39 C38 120.7(5) . .
C40 C39 H39 119.7 . .
C38 C39 H39 119.7 . .
C32 C31 C36 117.4(4) . .
C32 C31 C51 123.1(4) . .
C36 C31 C51 119.5(4) . .
C32 C33 C34 119.4(5) . .
C32 C33 H33 120.3 . .
C34 C33 H33 120.3 . .
C35 C34 C33 120.1(5) . .
C35 C34 H34 120.0 . .
C33 C34 H34 120.0 . .
C34 C35 C36 120.3(5) . .
C34 C35 H35 119.9 . .
C36 C35 H35 119.9 . .
C35 C36 C31 120.8(5) . .
C35 C36 H36 119.6 . .
C31 C36 H36 119.6 . .
C11 C12 C7 122.3(4) . .
C11 C12 O2 118.3(3) . .
C7 C12 O2 119.4(3) . .
C12 C11 C10 119.2(4) . .
C12 C11 H11 120.4 . .
C10 C11 H11 120.4 . .
C9 C10 C11 120.6(5) . .
C9 C10 H10 119.7 . .
C11 C10 H10 119.7 . .
C10 C9 C8 120.8(5) . .
C10 C9 H9 119.6 . .
C8 C9 H9 119.6 . .
C9 C8 C7 120.8(5) . .
C9 C8 H8 119.6 . .
C7 C8 H8 119.6 . .
C12 C7 C8 116.4(4) . .
C12 C7 C6 122.2(4) . .
C8 C7 C6 121.4(4) . .
C1 C6 C5 117.5(5) . .
C1 C6 C7 122.0(4) . .
C5 C6 C7 120.3(4) . .
C2 C1 C6 123.0(4) . .
C2 C1 O1 117.7(4) . .
C6 C1 O1 119.0(3) . .
C3 C2 C1 118.6(5) . .
C3 C2 H2 120.7 . .
C1 C2 H2 120.7 . .
C4 C5 C6 118.4(6) . .
C4 C5 H5 120.8 . .
C6 C5 H5 120.8 . .
C14 C13 C18 122.2(3) . .
C14 C13 O5 117.6(3) . .
C18 C13 O5 120.0(3) . .
C13 C14 C15 119.8(4) . .
C13 C14 H14 120.1 . .
C15 C14 H14 120.1 . .
C16 C15 C14 119.3(4) . .
C16 C15 H15 120.4 . .
C14 C15 H15 120.4 . .
C15 C16 C17 120.2(4) . .
C15 C16 H16 119.9 . .
C17 C16 H16 119.9 . .
C16 C17 C18 121.4(4) . .
C16 C17 H17 119.3 . .
C18 C17 H17 119.3 . .
C13 C18 C17 117.0(3) . .
C13 C18 C19 121.8(3) . .
C17 C18 C19 121.2(3) . .
C24 C19 C20 115.2(3) . .
C24 C19 C18 121.6(3) . .
C20 C19 C18 123.2(3) . .
C21 C20 C19 121.9(4) . .
C21 C20 H20 119.0 . .
C19 C20 H20 119.0 . .
C20 C21 C22 120.0(4) . .
C20 C21 H21 120.0 . .
C22 C21 H21 120.0 . .
C23 C22 C21 120.5(4) . .
C23 C22 H22 119.8 . .
C21 C22 H22 119.8 . .
C22 C23 C24 119.2(4) . .
C22 C23 H23 120.4 . .
C24 C23 H23 120.4 . .
C59 C58 C63 119.1(4) . .
C59 C58 C78 119.2(4) . .
C63 C58 C78 121.7(3) . .
C58 C59 C60 118.4(5) . .
C58 C59 H59 120.8 . .
C60 C59 H59 120.8 . .
C61 C60 C59 121.0(5) . .
C61 C60 H60 119.5 . .
C59 C60 H60 119.5 . .
C62 C61 C60 118.8(4) . .
C62 C61 H61 120.6 . .
C60 C61 H61 120.6 . .
C61 C62 C63 123.3(5) . .
C61 C62 H62 118.4 . .
C63 C62 H62 118.4 . .
C62 C63 C58 119.4(4) . .
C62 C63 H63 120.3 . .
C58 C63 H63 120.3 . .
C71 C70 C75 117.2(4) . .
C71 C70 C76 120.3(4) . .
C75 C70 C76 122.5(3) . .
C70 C71 C72 120.9(5) . .
C70 C71 H71 119.6 . .
C72 C71 H71 119.6 . .
C73 C72 C71 120.4(5) . .
C73 C72 H72 119.8 . .
C71 C72 H72 119.8 . .
C72 C73 C74 119.3(4) . .
C72 C73 H73 120.3 . .
C74 C73 H73 120.3 . .
C73 C74 C75 120.0(4) . .
C73 C74 H74 120.0 . .
C75 C74 H74 120.0 . .
C70 C75 C74 122.1(4) . .
C70 C75 H75 119.0 . .
C74 C75 H75 119.0 . .
C4 C3 C2 119.8(6) . .
C4 C3 H3 120.1 . .
C2 C3 H3 120.1 . .
C3 C4 C5 122.5(6) . .
C3 C4 H4 118.7 . .
C5 C4 H4 118.7 . .
C81 O7 C80 112.1(7) . .
O8 C81 O7 121.8(10) . .
O8 C81 C82 126.5(10) . .
O7 C81 C82 111.8(7) . .
C81 C82 H82A 109.5 . .
C81 C82 H82B 109.5 . .
H82A C82 H82B 109.5 . .
C81 C82 H82C 109.5 . .
H82A C82 H82C 109.5 . .
H82B C82 H82C 109.5 . .
C79 C80 O7 100.1(11) . .
C79 C80 H80A 111.7 . .
O7 C80 H80A 111.7 . .
C79 C80 H80B 111.7 . .
O7 C80 H80B 111.7 . .
H80A C80 H80B 109.5 . .
C80 C79 H79A 109.5 . .
C80 C79 H79B 109.5 . .
H79A C79 H79B 109.5 . .
C80 C79 H79C 109.5 . .
H79A C79 H79C 109.5 . .
H79B C79 H79C 109.5 . .

loop_
_geom_bond_atom_site_label_1
_geom_bond_atom_site_label_2
_geom_bond_distance
_geom_bond_site_symmetry_2
P2 N3 1.577(3) .
P2 O4 1.581(2) .
P2 O3 1.582(2) .
P2 N2 1.582(3) .
P3 N3 1.565(3) .
P3 N1 1.579(3) .
P3 O5 1.583(2) .
P3 O6 1.585(2) .
P1 N2 1.563(3) .
P1 N1 1.568(3) .
P1 O2 1.584(2) .
P1 O1 1.585(2) .
O6 C24 1.408(4) .
O4 C52 1.413(4) .
O3 C25 1.411(4) .
C32 C33 1.366(6) .
C32 C31 1.385(6) .
C32 H32 0.9300 .
O2 C12 1.409(4) .
O1 C1 1.400(4) .
O5 C13 1.404(4) .
C24 C23 1.376(5) .
C24 C19 1.401(5) .
C67 C66 1.366(7) .
C67 C68 1.369(7) .
C67 H67 0.9300 .
C66 C65 1.383(5) .
C66 H66 0.9300 .
C65 C64 1.373(5) .
C65 H65 0.9300 .
C64 C69 1.369(5) .
C64 N5 1.438(4) .
N5 C78 1.359(4) .
N5 N4 1.361(4) .
C78 C77 1.374(4) .
C78 C58 1.475(4) .
C77 C76 1.417(5) .
C77 C55 1.475(5) .
C55 C54 1.391(5) .
C55 C56 1.392(5) .
C56 C57 1.393(5) .
C56 H56 0.9300 .
C57 C52 1.368(5) .
C57 H57 0.9300 .
C52 C53 1.370(5) .
C25 C26 1.365(5) .
C25 C30 1.365(5) .
C30 C29 1.384(5) .
C30 H30 0.9300 .
C29 C28 1.388(5) .
C29 H29 0.9300 .
C28 C27 1.392(5) .
C28 C50 1.483(5) .
C50 C49 1.388(5) .
C50 C51 1.415(5) .
C49 N7 1.364(5) .
C49 C43 1.471(5) .
N7 N6 1.349(5) .
N7 C37 1.440(5) .
C37 C42 1.377(6) .
C37 C38 1.389(6) .
C42 C41 1.376(6) .
C42 H42 0.9300 .
C41 C40 1.344(7) .
C41 H41 0.9300 .
C40 C39 1.366(7) .
C40 H40 0.9300 .
C68 C69 1.384(5) .
C68 H68 0.9300 .
C69 H69 0.9300 .
N4 C76 1.330(4) .
C76 C70 1.483(5) .
C54 C53 1.383(5) .
C54 H54 0.9300 .
C53 H53 0.9300 .
C27 C26 1.371(5) .
C27 H27 0.9300 .
C26 H26 0.9300 .
C51 N6 1.315(5) .
C51 C31 1.486(6) .
C43 C44 1.386(6) .
C43 C48 1.390(6) .
C44 C45 1.391(7) .
C44 H44 0.9300 .
C45 C46 1.348(8) .
C45 H45 0.9300 .
C46 C47 1.340(8) .
C46 H46 0.9300 .
C47 C48 1.396(7) .
C47 H47 0.9300 .
C48 H48 0.9300 .
C38 C39 1.385(6) .
C38 H38 0.9300 .
C39 H39 0.9300 .
C31 C36 1.386(6) .
C33 C34 1.379(7) .
C33 H33 0.9300 .
C34 C35 1.359(8) .
C34 H34 0.9300 .
C35 C36 1.384(7) .
C35 H35 0.9300 .
C36 H36 0.9300 .
C12 C11 1.370(5) .
C12 C7 1.388(5) .
C11 C10 1.389(6) .
C11 H11 0.9300 .
C10 C9 1.336(8) .
C10 H10 0.9300 .
C9 C8 1.380(7) .
C9 H9 0.9300 .
C8 C7 1.412(6) .
C8 H8 0.9300 .
C7 C6 1.477(6) .
C6 C1 1.378(6) .
C6 C5 1.392(6) .
C1 C2 1.372(6) .
C2 C3 1.364(8) .
C2 H2 0.9300 .
C5 C4 1.388(9) .
C5 H5 0.9300 .
C13 C14 1.370(5) .
C13 C18 1.388(5) .
C14 C15 1.383(6) .
C14 H14 0.9300 .
C15 C16 1.376(7) .
C15 H15 0.9300 .
C16 C17 1.383(6) .
C16 H16 0.9300 .
C17 C18 1.388(5) .
C17 H17 0.9300 .
C18 C19 1.464(5) .
C19 C20 1.416(5) .
C20 C21 1.367(6) .
C20 H20 0.9300 .
C21 C22 1.381(7) .
C21 H21 0.9300 .
C22 C23 1.366(6) .
C22 H22 0.9300 .
C23 H23 0.9300 .
C58 C59 1.381(5) .
C58 C63 1.382(5) .
C59 C60 1.398(6) .
C59 H59 0.9300 .
C60 C61 1.376(8) .
C60 H60 0.9300 .
C61 C62 1.305(7) .
C61 H61 0.9300 .
C62 C63 1.366(6) .
C62 H62 0.9300 .
C63 H63 0.9300 .
C70 C71 1.358(6) .
C70 C75 1.363(5) .
C71 C72 1.404(6) .
C71 H71 0.9300 .
C72 C73 1.343(7) .
C72 H72 0.9300 .
C73 C74 1.351(6) .
C73 H73 0.9300 .
C74 C75 1.382(5) .
C74 H74 0.9300 .
C75 H75 0.9300 .
C3 C4 1.346(10) .
C3 H3 0.9300 .
C4 H4 0.9300 .
O7 C81 1.321(9) .
O7 C80 1.500(11) .
O8 C81 1.151(7) .
C81 C82 1.485(10) .
C82 H82A 0.9600 .
C82 H82B 0.9600 .
C82 H82C 0.9600 .
C80 C79 1.424(13) .
C80 H80A 0.9700 .
C80 H80B 0.9700 .
C79 H79A 0.9600 .
C79 H79B 0.9600 .
C79 H79C 0.9600 .
